data_2016721
loop_
_publ_author_name
'Centore, Roberto'
'Fusco, Sandra'
'Peluso, Andrea'
'Carotenuto, Maurizio'
'Tuzi, Angela'

_publ_section_title
;
 Strong overcrowding in dimethyl 2-(dimethylamino)terephthalate
;
_journal_coeditor_code GZ3150
_journal_issue 8
_journal_name_full 'Acta Crystallographica Section C'
_journal_page_first o420
_journal_page_last o422
_journal_paper_doi 10.1107/S0108270108020003
_journal_volume 64
_journal_year 2008
_chemical_formula_iupac 'C12 H15 N O4'
_chemical_formula_moiety 'C12 H15 N O4'
_chemical_formula_sum 'C12 H15 N O4'
_chemical_formula_weight 237.25
_chemical_melting_point 322
_chemical_name_systematic
;
dimethyl 2-(dimethylamino)terephthalate
;
_space_group_crystal_system triclinic
_space_group_IT_number 2
_space_group_name_Hall '-P 1'
_space_group_name_H-M_alt 'P -1'
_symmetry_space_group_name_Hall '-P 1'
_symmetry_space_group_name_H-M 'P -1'
_atom_sites_solution_hydrogens geom
_atom_sites_solution_primary direct
_atom_sites_solution_secondary difmap
_audit_creation_method SHELXL-97
_cell_angle_alpha 74.624(14)
_cell_angle_beta 82.576(16)
_cell_angle_gamma 85.663(9)
_cell_formula_units_Z 2
_cell_length_a 7.7120(7)
_cell_length_b 7.9190(8)
_cell_length_c 9.989(3)
_cell_measurement_reflns_used 180
_cell_measurement_temperature 173(2)
_cell_measurement_theta_max 26.256
_cell_measurement_theta_min 4.663
_cell_volume 582.7(2)
_computing_cell_refinement
;
DIRAX/LSQ (Duisenberg <i>et al.</i>,  2000)
;
_computing_data_collection 'COLLECT (Nonius, 1999)'
_computing_data_reduction
;
EvalCCD (Duisenberg <i>et al.</i>,  2003)
;
_computing_molecular_graphics 'ORTEP-3 for Windows (Farrugia, 1997)'
_computing_publication_material 'WinGX (Farrugia, 1999)'
_computing_structure_refinement 'SHELXL97 (Sheldrick, 2008)'
_computing_structure_solution 'SIR97 (Altomare <i>et al.</i>,  1999)'
_diffrn_ambient_temperature 173(2)
_diffrn_detector_area_resol_mean 9
_diffrn_measured_fraction_theta_full 0.983
_diffrn_measured_fraction_theta_max 0.983
_diffrn_measurement_device 'four-circle diffractometer'
_diffrn_measurement_device_type 'Bruker--Nonius KappaCCD'
_diffrn_measurement_method
;
CCD rotation images, thick slices
;
_diffrn_radiation_monochromator graphite
_diffrn_radiation_source 'normal focus sealed tube'
_diffrn_radiation_type MoK\a
_diffrn_radiation_wavelength 0.71073
_diffrn_reflns_av_R_equivalents 0.0368
_diffrn_reflns_av_sigmaI/netI 0.0402
_diffrn_reflns_limit_h_max 10
_diffrn_reflns_limit_h_min -9
_diffrn_reflns_limit_k_max 8
_diffrn_reflns_limit_k_min -10
_diffrn_reflns_limit_l_max 12
_diffrn_reflns_limit_l_min -12
_diffrn_reflns_number 8647
_diffrn_reflns_theta_full 27.49
_diffrn_reflns_theta_max 27.49
_diffrn_reflns_theta_min 3.22
_exptl_absorpt_coefficient_mu 0.102
_exptl_absorpt_correction_T_max 0.9720
_exptl_absorpt_correction_T_min 0.9523
_exptl_absorpt_correction_type multi-scan
_exptl_absorpt_process_details
;
SADABS (Bruker--Nonius, 2002)
;
_exptl_crystal_colour yellow
_exptl_crystal_density_diffrn 1.352
_exptl_crystal_density_method 'not measured'
_exptl_crystal_description prism
_exptl_crystal_F_000 252
_exptl_crystal_size_max 0.38
_exptl_crystal_size_mid 0.33
_exptl_crystal_size_min 0.28
_refine_diff_density_max 0.250
_refine_diff_density_min -0.225
_refine_ls_extinction_method none
_refine_ls_goodness_of_fit_ref 1.048
_refine_ls_hydrogen_treatment constr
_refine_ls_matrix_type full
_refine_ls_number_parameters 158
_refine_ls_number_reflns 2622
_refine_ls_number_restraints 0
_refine_ls_restrained_S_all 1.048
_refine_ls_R_factor_all 0.0626
_refine_ls_R_factor_gt 0.0403
_refine_ls_shift/su_max 0.000
_refine_ls_shift/su_mean 0.000
_refine_ls_structure_factor_coef Fsqd
_refine_ls_weighting_details 'calc w=1/[\s^2^(Fo^2^)+(0.0514P)^2^+0.1249P] where P=(Fo^2^+2Fc^2^)/3'
_refine_ls_weighting_scheme calc
_refine_ls_wR_factor_gt 0.1002
_refine_ls_wR_factor_ref 0.1094
_reflns_number_gt 1977
_reflns_number_total 2622
_reflns_threshold_expression I>2\s(I)
_cod_data_source_file gz3150.cif
_cod_data_source_block I
_cod_depositor_comments
;
The following automatic conversions were performed:
'_space_group_crystal_system' value 'Triclinic' changed to 'triclinic'
according to '/home/saulius/struct/CIF-dictionaries/cif_core.dic'
dictionary named 'cif_core.dic' version 2.4.1 from 2010-06-29.

Automatic conversion script
Id: cif_fix_enum 1527 2010-12-29 10:47:43Z saulius 

The following automatic conversions were performed:

'_space_group_crystal_system' value 'Triclinic' changed to
'triclinic' according to
/home/saulius/struct/CIF-dictionaries/cif_core.dic dictionary named
'cif_core.dic' version 2.4.1 from 2010-06-29.

Automatic conversion script
Id: cif_fix_values 1715 2011-07-08 13:25:40Z adriana 
;
_cod_database_code 2016721
_cod_database_fobs_code 2016721

loop_
_symmetry_equiv_pos_as_xyz
'x, y, z'
'-x, -y, -z'

loop_
_atom_site_type_symbol
_atom_site_label
_atom_site_fract_x
_atom_site_fract_y
_atom_site_fract_z
_atom_site_U_iso_or_equiv
_atom_site_adp_type
_atom_site_calc_flag
_atom_site_refinement_flags
_atom_site_occupancy
O O1 0.47151(13) 0.20200(14) 0.50560(10) 0.0327(3) Uani d . 1
O O2 0.22131(13) 0.12717(13) 0.44894(9) 0.0298(3) Uani d . 1
O O3 0.09094(16) -0.40205(14) 1.13535(10) 0.0397(3) Uani d . 1
O O4 0.20049(14) -0.18755(13) 1.20262(9) 0.0316(3) Uani d . 1
N N1 0.34854(16) 0.29631(14) 0.78190(12) 0.0262(3) Uani d . 1
C C1 0.2926(2) 0.1799(2) 0.30224(14) 0.0337(4) Uani d . 1
H H1A 0.3038 0.3073 0.2733 0.051 Uiso calc PR 0.776(18)
H H1B 0.2138 0.1463 0.2451 0.051 Uiso calc PR 0.776(18)
H H1C 0.4080 0.1217 0.2897 0.051 Uiso calc PR 0.776(18)
H H1D 0.3133 0.0762 0.2654 0.051 Uiso calc PR 0.224(18)
H H1E 0.4032 0.2372 0.2937 0.051 Uiso calc PR 0.224(18)
H H1F 0.2091 0.2618 0.2490 0.051 Uiso calc PR 0.224(18)
C C2 0.32830(18) 0.14155(17) 0.54078(14) 0.0237(3) Uani d . 1
C C3 0.25481(17) 0.06346(17) 0.68881(13) 0.0217(3) Uani d . 1
C C4 0.17405(18) -0.09610(18) 0.71668(14) 0.0245(3) Uani d . 1
H H4 0.1443 -0.1349 0.6407 0.029 Uiso calc R 1
C C5 0.13578(18) -0.20008(17) 0.85184(13) 0.0242(3) Uani d . 1
H H5 0.0804 -0.3081 0.8686 0.029 Uiso calc R 1
C C6 0.18083(17) -0.14146(17) 0.96195(13) 0.0217(3) Uani d . 1
C C7 0.25243(17) 0.02053(17) 0.93814(13) 0.0227(3) Uani d . 1
H H7 0.2792 0.0584 1.0155 0.027 Uiso calc R 1
C C8 0.28683(17) 0.13111(17) 0.80168(13) 0.0210(3) Uani d . 1
C C9 0.15006(18) -0.25888(17) 1.10732(14) 0.0243(3) Uani d . 1
C C10 0.1882(2) -0.2932(2) 1.34595(14) 0.0359(4) Uani d . 1
H H10A 0.0682 -0.2842 1.3904 0.054 Uiso calc PR 0.689(19)
H H10B 0.2686 -0.2511 1.3971 0.054 Uiso calc PR 0.689(19)
H H10C 0.2197 -0.4159 1.3473 0.054 Uiso calc PR 0.689(19)
H H10D 0.3028 -0.3499 1.3661 0.054 Uiso calc PR 0.311(19)
H H10E 0.1023 -0.3831 1.3594 0.054 Uiso calc PR 0.311(19)
H H10F 0.1513 -0.2183 1.4092 0.054 Uiso calc PR 0.311(19)
C C11 0.2981(2) 0.44154(18) 0.66779(15) 0.0333(4) Uani d . 1
H H11A 0.2138 0.4023 0.6182 0.050 Uiso calc PR 0.781(18)
H H11B 0.4021 0.4821 0.6029 0.050 Uiso calc PR 0.781(18)
H H11C 0.2445 0.5379 0.7056 0.050 Uiso calc PR 0.781(18)
H H11D 0.3598 0.5459 0.6663 0.050 Uiso calc PR 0.219(18)
H H11E 0.1715 0.4661 0.6815 0.050 Uiso calc PR 0.219(18)
H H11F 0.3291 0.4103 0.5789 0.050 Uiso calc PR 0.219(18)
C C12 0.3864(2) 0.3510(2) 0.90307(15) 0.0329(3) Uani d . 1
H H12A 0.2765 0.3708 0.9591 0.049 Uiso calc R 1
H H12B 0.4498 0.4597 0.8717 0.049 Uiso calc R 1
H H12C 0.4584 0.2591 0.9599 0.049 Uiso calc R 1

loop_
_atom_site_aniso_label
_atom_site_aniso_U_11
_atom_site_aniso_U_22
_atom_site_aniso_U_33
_atom_site_aniso_U_12
_atom_site_aniso_U_13
_atom_site_aniso_U_23
O1 0.0339(6) 0.0378(6) 0.0277(5) -0.0114(5) 0.0026(4) -0.0109(4)
O2 0.0304(6) 0.0390(6) 0.0186(5) -0.0058(4) -0.0031(4) -0.0037(4)
O3 0.0619(8) 0.0289(6) 0.0268(5) -0.0173(5) -0.0039(5) -0.0009(4)
O4 0.0445(6) 0.0306(6) 0.0192(5) -0.0090(5) -0.0052(4) -0.0029(4)
N1 0.0344(7) 0.0213(6) 0.0234(6) -0.0051(5) -0.0013(5) -0.0065(4)
C1 0.0416(9) 0.0403(9) 0.0183(7) -0.0047(7) -0.0029(6) -0.0055(6)
C2 0.0285(7) 0.0209(6) 0.0226(7) -0.0015(6) -0.0023(5) -0.0074(5)
C3 0.0219(7) 0.0218(6) 0.0206(6) 0.0010(5) -0.0017(5) -0.0047(5)
C4 0.0268(7) 0.0261(7) 0.0228(7) -0.0016(6) -0.0038(5) -0.0094(5)
C5 0.0265(7) 0.0206(6) 0.0257(7) -0.0036(5) -0.0011(5) -0.0063(5)
C6 0.0217(7) 0.0212(6) 0.0210(6) 0.0006(5) -0.0007(5) -0.0044(5)
C7 0.0248(7) 0.0234(7) 0.0210(6) -0.0003(5) -0.0016(5) -0.0085(5)
C8 0.0195(6) 0.0202(6) 0.0234(6) -0.0004(5) -0.0002(5) -0.0071(5)
C9 0.0254(7) 0.0236(7) 0.0227(7) -0.0005(6) -0.0016(5) -0.0048(5)
C10 0.0443(9) 0.0412(9) 0.0200(7) -0.0087(7) -0.0066(6) -0.0005(6)
C11 0.0465(9) 0.0222(7) 0.0287(7) -0.0045(6) 0.0021(6) -0.0043(6)
C12 0.0413(9) 0.0282(7) 0.0325(8) -0.0106(7) -0.0028(6) -0.0120(6)

loop_
_atom_type_symbol
_atom_type_description
_atom_type_scat_dispersion_real
_atom_type_scat_dispersion_imag
_atom_type_scat_source
C C 0.0033 0.0016 'International Tables Vol C Tables 4.2.6.8 and 6.1.1.4'
H H 0.0000 0.0000 'International Tables Vol C Tables 4.2.6.8 and 6.1.1.4'
N N 0.0061 0.0033 'International Tables Vol C Tables 4.2.6.8 and 6.1.1.4'
O O 0.0106 0.0060 'International Tables Vol C Tables 4.2.6.8 and 6.1.1.4'

loop_
_geom_angle_atom_site_label_1
_geom_angle_atom_site_label_2
_geom_angle_atom_site_label_3
_geom_angle
_geom_angle_publ_flag
C2 O1 C11 78.56(9) no
C2 O2 C1 115.63(11) no
C9 O4 C10 117.26(11) no
C8 N1 C11 120.81(12) yes
C8 N1 C12 118.93(11) yes
C11 N1 C12 113.52(11) yes
O2 C1 H1A 109.5 no
O2 C1 H1B 109.5 no
H1A C1 H1B 109.5 no
O2 C1 H1C 109.5 no
H1A C1 H1C 109.5 no
H1B C1 H1C 109.5 no
O2 C1 H1D 109.5 no
H1A C1 H1D 141.1 no
H1B C1 H1D 56.3 no
H1C C1 H1D 56.3 no
O2 C1 H1E 109.5 no
H1A C1 H1E 56.3 no
H1B C1 H1E 141.1 no
H1C C1 H1E 56.3 no
H1D C1 H1E 109.5 no
O2 C1 H1F 109.5 no
H1A C1 H1F 56.3 no
H1B C1 H1F 56.3 no
H1C C1 H1F 141.1 no
H1D C1 H1F 109.5 no
H1E C1 H1F 109.5 no
O1 C2 O2 122.92(12) no
O1 C2 C3 124.74(12) no
O2 C2 C3 112.22(11) no
C4 C3 C8 119.69(11) yes
C4 C3 C2 116.99(11) yes
C8 C3 C2 122.65(11) yes
C5 C4 C3 122.22(12) no
C5 C4 H4 118.9 no
C3 C4 H4 118.9 no
C4 C5 C6 118.14(12) no
C4 C5 H5 120.9 no
C6 C5 H5 120.9 no
C7 C6 C5 120.93(12) no
C7 C6 C9 120.86(12) no
C5 C6 C9 118.21(12) no
C6 C7 C8 121.76(12) no
C6 C7 H7 119.1 no
C8 C7 H7 119.1 no
N1 C8 C7 120.39(11) yes
N1 C8 C3 122.74(11) yes
C7 C8 C3 116.87(12) yes
O3 C9 O4 123.56(12) no
O3 C9 C6 124.40(12) no
O4 C9 C6 112.02(11) no
O4 C10 H10A 109.5 no
O4 C10 H10B 109.5 no
H10A C10 H10B 109.5 no
O4 C10 H10C 109.5 no
H10A C10 H10C 109.5 no
H10B C10 H10C 109.5 no
O4 C10 H10D 109.5 no
H10A C10 H10D 141.1 no
H10B C10 H10D 56.3 no
H10C C10 H10D 56.3 no
O4 C10 H10E 109.5 no
H10A C10 H10E 56.3 no
H10B C10 H10E 141.1 no
H10C C10 H10E 56.3 no
H10D C10 H10E 109.5 no
O4 C10 H10F 109.5 no
H10A C10 H10F 56.3 no
H10B C10 H10F 56.3 no
H10C C10 H10F 141.1 no
H10D C10 H10F 109.5 no
H10E C10 H10F 109.5 no
N1 C11 O1 80.37(8) no
N1 C11 H11A 109.5 no
O1 C11 H11A 69.4 no
N1 C11 H11B 109.5 no
O1 C11 H11B 62.4 no
H11A C11 H11B 109.5 no
N1 C11 H11C 109.5 no
O1 C11 H11C 169.4 no
H11A C11 H11C 109.5 no
H11B C11 H11C 109.5 no
N1 C11 H11D 109.5 no
O1 C11 H11D 117.6 no
H11A C11 H11D 141.1 no
H11B C11 H11D 56.3 no
H11C C11 H11D 56.3 no
N1 C11 H11E 109.5 no
O1 C11 H11E 125.1 no
H11A C11 H11E 56.3 no
H11B C11 H11E 141.1 no
H11C C11 H11E 56.3 no
H11D C11 H11E 109.5 no
N1 C11 H11F 109.5 no
O1 C11 H11F 29.4 no
H11A C11 H11F 56.3 no
H11B C11 H11F 56.3 no
H11C C11 H11F 141.1 no
H11D C11 H11F 109.5 no
H11E C11 H11F 109.5 no
N1 C12 H12A 109.5 no
N1 C12 H12B 109.5 no
H12A C12 H12B 109.5 no
N1 C12 H12C 109.5 no
H12A C12 H12C 109.5 no
H12B C12 H12C 109.5 no

loop_
_geom_bond_atom_site_label_1
_geom_bond_atom_site_label_2
_geom_bond_distance
_geom_bond_publ_flag
O1 C2 1.2095(17) yes
O1 C11 2.9492(19) no
O2 C2 1.3419(16) no
O2 C1 1.4579(16) no
O3 C9 1.2035(17) yes
O4 C9 1.3381(17) no
O4 C10 1.4494(16) no
N1 C8 1.3819(17) yes
N1 C11 1.4577(18) no
N1 C12 1.4581(18) no
C1 H1A 0.9800 no
C1 H1B 0.9800 no
C1 H1C 0.9800 no
C1 H1D 0.9800 no
C1 H1E 0.9800 no
C1 H1F 0.9800 no
C2 C3 1.4971(18) yes
C3 C4 1.3963(19) no
C3 C8 1.4253(18) no
C4 C5 1.3900(19) no
C4 H4 0.9500 no
C5 C6 1.3928(19) no
C5 H5 0.9500 no
C6 C7 1.3851(19) no
C6 C9 1.5026(18) yes
C7 C8 1.4157(18) no
C7 H7 0.9500 no
C10 H10A 0.9800 no
C10 H10B 0.9800 no
C10 H10C 0.9800 no
C10 H10D 0.9800 no
C10 H10E 0.9800 no
C10 H10F 0.9800 no
C11 H11A 0.9800 no
C11 H11B 0.9800 no
C11 H11C 0.9800 no
C11 H11D 0.9800 no
C11 H11E 0.9800 no
C11 H11F 0.9800 no
C12 H12A 0.9800 no
C12 H12B 0.9800 no
C12 H12C 0.9800 no

loop_
_geom_torsion_atom_site_label_1
_geom_torsion_atom_site_label_2
_geom_torsion_atom_site_label_3
_geom_torsion_atom_site_label_4
_geom_torsion
_geom_torsion_publ_flag
C11 O1 C2 O2 120.59(13) no
C11 O1 C2 C3 -63.86(13) no
C1 O2 C2 O1 3.47(19) no
C1 O2 C2 C3 -172.58(11) no
O1 C2 C3 C4 -134.11(15) no
O2 C2 C3 C4 41.85(16) no
O1 C2 C3 C8 36.5(2) yes
O2 C2 C3 C8 -147.57(12) no
C8 C3 C4 C5 -5.4(2) no
C2 C3 C4 C5 165.49(13) no
C3 C4 C5 C6 -0.2(2) no
C4 C5 C6 C7 3.7(2) no
C4 C5 C6 C9 -176.17(12) yes
C5 C6 C7 C8 -1.6(2) no
C9 C6 C7 C8 178.28(12) no
C11 N1 C8 C7 -146.13(13) no
C12 N1 C8 C7 3.25(19) yes
C11 N1 C8 C3 33.88(19) yes
C12 N1 C8 C3 -176.74(13) no
C6 C7 C8 N1 176.12(12) no
C6 C7 C8 C3 -3.89(19) no
C4 C3 C8 N1 -172.80(12) no
C2 C3 C8 N1 16.9(2) no
C4 C3 C8 C7 7.21(19) no
C2 C3 C8 C7 -163.11(12) yes
C10 O4 C9 O3 2.4(2) no
C10 O4 C9 C6 -176.01(12) no
C7 C6 C9 O3 -178.82(14) no
C5 C6 C9 O3 1.0(2) yes
C7 C6 C9 O4 -0.46(18) no
C5 C6 C9 O4 179.41(12) no
C8 N1 C11 O1 -60.33(12) no
C12 N1 C11 O1 148.76(11) no
C2 O1 C11 N1 81.04(11) no
